data_4022634
loop_
_publ_author_name
'Pascale Cividino'
'Sandrine Py'
'Philippe Delair'
'Andrew E. Greene'

_publ_section_title
;
 1-(2,4,6-Triisopropylphenyl)ethylamine: A New Chiral Auxiliary
 for the Asymmetric Synthesis of \g-Amino Acid Derivatives
;
_journal_name_full 'Journal of Organic Chemistry'
_journal_page_first 485
_journal_page_last 493
_journal_paper_doi 10.1021/jo061976i
_journal_volume 72
_journal_year 2007
_chemical_formula_moiety 'C26 H43 N O3 '
_chemical_formula_sum 'C26 H43 N O3'
_chemical_formula_weight 417.63
_space_group_IT_number 15
_symmetry_cell_setting monoclinic
_symmetry_Int_Tables_number 15
_symmetry_space_group_name_Hall '-C 2yc'
_symmetry_space_group_name_H-M 'C 1 2/c 1'
_audit_creation_date 19106-06-14
_audit_creation_method 'by teXsan v1.8'
_cell_angle_alpha 90
_cell_angle_beta 92.69(1)
_cell_angle_gamma 90
_cell_formula_units_Z 8
_cell_length_a 26.324(5)
_cell_length_b 11.919(1)
_cell_length_c 17.271(3)
_cell_measurement_reflns_used 24
_cell_measurement_temperature 293.0
_cell_measurement_theta_max 26.9
_cell_measurement_theta_min 20.9
_cell_volume 5413(1)
_computing_cell_refinement 'Enraf-Nonius CAD4'
_computing_data_collection 'Enraf-Nonius CAD4'
_computing_data_reduction 'teXsan (MSC, 1992-1997)'
_computing_publication_material 'teXsan (MSC, 1992-1997)'
_computing_structure_refinement 'teXsan (MSC, 1992-1997)'
_diffrn_ambient_temperature 293.0
_diffrn_measurement_device_type CAD-4
_diffrn_measurement_method \w
_diffrn_orient_matrix_UB_11 -0.02696
_diffrn_orient_matrix_UB_12 -0.04456
_diffrn_orient_matrix_UB_13 -0.02877
_diffrn_orient_matrix_UB_21 0.00400
_diffrn_orient_matrix_UB_22 -0.06125
_diffrn_orient_matrix_UB_23 0.03938
_diffrn_orient_matrix_UB_31 -0.02651
_diffrn_orient_matrix_UB_32 0.03607
_diffrn_orient_matrix_UB_33 0.03132
_diffrn_radiation_detector 'scintillation counter'
_diffrn_radiation_monochromator graphite
_diffrn_radiation_source 'X-ray tube'
_diffrn_radiation_type 'Cu K\a'
_diffrn_radiation_wavelength 1.5418
_diffrn_reflns_av_R_equivalents 0.02357
_diffrn_reflns_av_sigmaI/netI 0.040
_diffrn_reflns_limit_h_max 32
_diffrn_reflns_limit_h_min -32
_diffrn_reflns_limit_k_max 14
_diffrn_reflns_limit_k_min 0
_diffrn_reflns_limit_l_max 21
_diffrn_reflns_limit_l_min 0
_diffrn_reflns_number 6039
_diffrn_reflns_reduction_process 'Lp corrections applied'
_diffrn_reflns_theta_max 74.84
_diffrn_reflns_theta_min 3.36
_diffrn_standards_decay_% -1.11
_diffrn_standards_interval_count 120
_diffrn_standards_number 2
_exptl_absorpt_coefficient_mu 0.511
_exptl_absorpt_correction_type none
_exptl_crystal_colour colorless
_exptl_crystal_density_diffrn 1.025
_exptl_crystal_density_meas ?
_exptl_crystal_description prism
_exptl_crystal_F_000 1840.00
_exptl_crystal_size_max 0.30
_exptl_crystal_size_mid 0.25
_exptl_crystal_size_min 0.12
_refine_diff_density_max 0.26
_refine_diff_density_min -0.18
_refine_ls_extinction_method none
_refine_ls_goodness_of_fit_all 1.977
_refine_ls_goodness_of_fit_ref 1.977
_refine_ls_hydrogen_treatment noref
_refine_ls_matrix_type full
_refine_ls_number_constraints 0
_refine_ls_number_parameters 271
_refine_ls_number_reflns 3336
_refine_ls_number_restraints 0
_refine_ls_R_factor_all 0.0692
_refine_ls_R_factor_gt 0.0692
_refine_ls_shift/su_max 0.0062
_refine_ls_shift/su_mean 0.0008
_refine_ls_structure_factor_coef F
_refine_ls_weighting_details 'w = 1/[\s^2^(Fo) + 0.00250|Fo|^2^]'
_refine_ls_weighting_scheme sigma
_refine_ls_wR_factor_all 0.1155
_refine_ls_wR_factor_ref 0.1155
_reflns_number_gt 3336
_reflns_number_total 5855
_reflns_threshold_expression I>2.00\s(I)
_cod_data_source_file jo061976isi20060925_023333.cif
_cod_data_source_block CIVIDIN
_cod_depositor_comments
;
 Adding the '_geom_hbond_atom_site_label_A' data item. Values of the
 data item were determined from the geometry of the molecule.

 Antanas Vaitkus,
 2017-03-06

 Changing the values of the '_atom_site_label' and '_atom_site_aniso_label'
 to match those of related data items (e. g. '_geom_angle_atom_site_label_*').

 Antanas Vaitkus,
 2017-03-03

The following automatic conversions were performed:
data name '_geom_bond_atom_site_label_D' replaced with
'_geom_hbond_atom_site_label_D' as specified in the replacement file
'/home/antanas/src/cod-tools/trunk/data/replacement-values/replacement_tags.lst'.

data
name '_geom_bond_atom_site_label_H' replaced with
'_geom_hbond_atom_site_label_H' as specified in the replacement file
'/home/antanas/src/cod-tools/trunk/data/replacement-values/replacement_tags.lst'.

data
name '_geom_bond_distance_DH' replaced with '_geom_hbond_distance_DH'
as specified in the replacement file
'/home/antanas/src/cod-tools/trunk/data/replacement-values/replacement_tags.lst'.

data
name '_geom_contact_distance_HA' replaced with
'_geom_hbond_distance_HA' as specified in the replacement file
'/home/antanas/src/cod-tools/trunk/data/replacement-values/replacement_tags.lst'.

data
name '_geom_contact_distance_DA' replaced with
'_geom_hbond_distance_DA' as specified in the replacement file
'/home/antanas/src/cod-tools/trunk/data/replacement-values/replacement_tags.lst'.

data
name '_geom_angle_DHA' replaced with '_geom_hbond_angle_DHA' as
specified in the replacement file
'/home/antanas/src/cod-tools/trunk/data/replacement-values/replacement_tags.lst'.

data
name '_geom_contact_site_symmetry_A' replaced with
'_geom_hbond_site_symmetry_A' as specified in the replacement file
'/home/antanas/src/cod-tools/trunk/data/replacement-values/replacement_tags.lst'.

Automatic conversion script
Id: cif_correct_tags 5005 2017-03-03 11:38:54Z antanas 
;
_cod_original_sg_symbol_H-M 'C 2/c      '
_cod_original_formula_sum 'C26 H43 N O3 '
_cod_database_code 4022634

loop_
_symmetry_equiv_pos_as_xyz
'   +x,   +y,   +z'
'1/2+x,1/2+y,   +z'
'   -x,   +y,1/2-z'
1/2-x,1/2+y,1/2-z
'   -x,   -y,   -z'
'1/2-x,1/2-y,   -z'
'   +x,   -y,1/2+z'
1/2+x,1/2-y,1/2+z

loop_
_atom_site_label
_atom_site_fract_x
_atom_site_fract_y
_atom_site_fract_z
_atom_site_U_iso_or_equiv
_atom_site_occupancy
_atom_site_adp_type
_atom_site_calc_flag
O1 -0.09897(7) -0.6173(1) -0.3794(1) 0.1054(6) 1.000 Uani d
O2 -0.17642(8) -0.6536(1) -0.3409(1) 0.1242(7) 1.000 Uani d
O3 -0.26395(5) -0.3296(1) -0.22287(9) 0.0791(4) 1.000 Uani d
N1 -0.21406(6) -0.2769(1) -0.21582(9) 0.0632(4) 1.000 Uani d
C1 -0.0690(2) -0.7961(3) -0.3491(3) 0.178(2) 1.000 Uani d
C2 -0.0937(2) -0.7308(3) -0.4066(2) 0.134(1) 1.000 Uani d
C3 -0.14297(9) -0.5887(2) -0.3494(1) 0.0794(6) 1.000 Uani d
C4 -0.14448(8) -0.4699(2) -0.3305(1) 0.0681(5) 1.000 Uani d
C5 -0.18591(7) -0.4196(2) -0.3088(1) 0.0634(5) 1.000 Uani d
C6 -0.19090(7) -0.2978(2) -0.2911(1) 0.0609(5) 1.000 Uani d
C7 -0.22113(8) -0.2377(2) -0.3583(1) 0.0775(6) 1.000 Uani d
C8 -0.1925(1) -0.2424(3) -0.4315(2) 0.1053(9) 1.000 Uani d
C9 -0.2338(2) -0.1181(3) -0.3385(2) 0.128(1) 1.000 Uani d
C10 -0.18729(7) -0.3328(2) -0.1495(1) 0.0630(5) 1.000 Uani d
C11 -0.21668(8) -0.3132(2) -0.0764(1) 0.0862(7) 1.000 Uani d
C12 -0.13160(7) -0.2964(2) -0.1382(1) 0.0602(5) 1.000 Uani d
C13 -0.09318(8) -0.3799(2) -0.1318(1) 0.0706(6) 1.000 Uani d
C14 -0.04306(8) -0.3479(2) -0.1176(1) 0.0793(6) 1.000 Uani d
C15 -0.02888(8) -0.2387(2) -0.1090(1) 0.0842(7) 1.000 Uani d
C16 -0.06644(8) -0.1581(2) -0.1143(1) 0.0801(6) 1.000 Uani d
C17 -0.11791(7) -0.1840(2) -0.1287(1) 0.0673(5) 1.000 Uani d
C18 -0.15542(8) -0.0863(2) -0.1321(1) 0.0808(6) 1.000 Uani d
C19 -0.1394(1) 0.0044(2) -0.1881(2) 0.113(1) 1.000 Uani d
C20 -0.1620(1) -0.0372(3) -0.0512(2) 0.120(1) 1.000 Uani d
C21 0.02732(9) -0.2079(3) -0.0952(2) 0.1077(9) 1.000 Uani d
C22 0.0491(1) -0.1498(4) -0.1596(3) 0.161(2) 1.000 Uani d
C23 0.0380(1) -0.1624(4) -0.0167(3) 0.160(2) 1.000 Uani d
C24 -0.1040(1) -0.5056(2) -0.1347(1) 0.0861(7) 1.000 Uani d
C25 -0.0617(1) -0.5765(3) -0.1678(2) 0.121(1) 1.000 Uani d
C26 -0.1171(2) -0.5488(3) -0.0547(2) 0.129(1) 1.000 Uani d
H1 -0.2850 -0.2675 -0.2035 0.144 1.000 Uiso c
H2 -0.0363 -0.7656 -0.3367 0.214 1.000 Uiso c
H3 -0.0884 -0.7964 -0.3040 0.214 1.000 Uiso c
H4 -0.0656 -0.8708 -0.3674 0.214 1.000 Uiso c
H5 -0.0744 -0.7309 -0.4517 0.161 1.000 Uiso c
H6 -0.1265 -0.7613 -0.4188 0.161 1.000 Uiso c
H7 -0.1143 -0.4269 -0.3340 0.082 1.000 Uiso c
H8 -0.2153 -0.4649 -0.3039 0.076 1.000 Uiso c
H9 -0.1576 -0.2668 -0.2880 0.073 1.000 Uiso c
H10 -0.2522 -0.2769 -0.3674 0.093 1.000 Uiso c
H11 -0.2121 -0.2073 -0.4724 0.126 1.000 Uiso c
H12 -0.1610 -0.2043 -0.4238 0.126 1.000 Uiso c
H13 -0.1865 -0.3184 -0.4447 0.126 1.000 Uiso c
H14 -0.2033 -0.0768 -0.3293 0.154 1.000 Uiso c
H15 -0.2530 -0.1168 -0.2932 0.154 1.000 Uiso c
H16 -0.2532 -0.0853 -0.3804 0.154 1.000 Uiso c
H17 -0.1876 -0.4112 -0.1596 0.076 1.000 Uiso c
H18 -0.2501 -0.3424 -0.0839 0.103 1.000 Uiso c
H19 -0.2184 -0.2350 -0.0662 0.103 1.000 Uiso c
H20 -0.1998 -0.3500 -0.0337 0.103 1.000 Uiso c
H21 -0.0176 -0.4043 -0.1137 0.095 1.000 Uiso c
H22 -0.0570 -0.0816 -0.1079 0.096 1.000 Uiso c
H23 -0.1875 -0.1146 -0.1506 0.097 1.000 Uiso c
H24 -0.1361 -0.0273 -0.2381 0.136 1.000 Uiso c
H25 -0.1643 0.0620 -0.1909 0.136 1.000 Uiso c
H26 -0.1076 0.0351 -0.1703 0.136 1.000 Uiso c
H27 -0.1851 0.0239 -0.0547 0.145 1.000 Uiso c
H28 -0.1300 -0.0117 -0.0303 0.145 1.000 Uiso c
H29 -0.1748 -0.0934 -0.0184 0.145 1.000 Uiso c
H30 0.0442 -0.2784 -0.0940 0.129 1.000 Uiso c
H31 0.0836 -0.1319 -0.1466 0.193 1.000 Uiso c
H32 0.0306 -0.0827 -0.1704 0.193 1.000 Uiso c
H33 0.0473 -0.1968 -0.2041 0.193 1.000 Uiso c
H34 0.0293 -0.2167 0.0207 0.192 1.000 Uiso c
H35 0.0731 -0.1448 -0.0101 0.192 1.000 Uiso c
H36 0.0184 -0.0964 -0.0101 0.192 1.000 Uiso c
H37 -0.1334 -0.5158 -0.1680 0.103 1.000 Uiso c
H38 -0.0319 -0.5711 -0.1348 0.145 1.000 Uiso c
H39 -0.0547 -0.5499 -0.2180 0.145 1.000 Uiso c
H40 -0.0723 -0.6526 -0.1710 0.145 1.000 Uiso c
H41 -0.1454 -0.5083 -0.0370 0.154 1.000 Uiso c
H42 -0.1253 -0.6263 -0.0580 0.154 1.000 Uiso c
H43 -0.0887 -0.5386 -0.0193 0.154 1.000 Uiso c

loop_
_atom_site_aniso_label
_atom_site_aniso_U_11
_atom_site_aniso_U_22
_atom_site_aniso_U_33
_atom_site_aniso_U_12
_atom_site_aniso_U_13
_atom_site_aniso_U_23
O1 0.114(1) 0.097(1) 0.109(1) 0.0211(9) 0.0448(9) -0.0161(9)
O2 0.124(1) 0.081(1) 0.172(2) -0.022(1) 0.061(1) -0.024(1)
O3 0.0533(7) 0.0880(9) 0.098(1) -0.0102(6) 0.0193(6) -0.0167(8)
N1 0.0519(7) 0.0726(9) 0.0662(9) -0.0068(7) 0.0145(6) -0.0094(7)
C1 0.253(5) 0.107(2) 0.177(4) 0.036(3) 0.032(4) 0.000(3)
C2 0.165(3) 0.116(2) 0.124(2) 0.043(2) 0.039(2) -0.023(2)
C3 0.096(1) 0.079(1) 0.066(1) -0.002(1) 0.028(1) -0.006(1)
C4 0.072(1) 0.074(1) 0.060(1) -0.0029(9) 0.0250(8) -0.0013(9)
C5 0.065(1) 0.072(1) 0.0537(9) -0.0079(9) 0.0149(8) -0.0031(8)
C6 0.0562(9) 0.070(1) 0.0574(9) -0.0049(8) 0.0115(7) -0.0031(8)
C7 0.075(1) 0.083(1) 0.075(1) 0.002(1) 0.000(1) 0.001(1)
C8 0.113(2) 0.132(2) 0.070(1) 0.006(2) 0.003(1) 0.024(1)
C9 0.177(3) 0.098(2) 0.107(2) 0.042(2) -0.020(2) 0.003(2)
C10 0.0648(9) 0.068(1) 0.0587(9) -0.0078(8) 0.0245(8) -0.0077(8)
C11 0.079(1) 0.114(2) 0.069(1) -0.015(1) 0.0368(9) -0.010(1)
C12 0.0595(9) 0.077(1) 0.0458(8) -0.0032(8) 0.0164(7) -0.0009(8)
C13 0.073(1) 0.090(1) 0.0496(9) 0.007(1) 0.0178(8) 0.0028(9)
C14 0.068(1) 0.102(2) 0.069(1) 0.008(1) 0.0094(9) 0.007(1)
C15 0.057(1) 0.130(2) 0.067(1) 0.001(1) 0.0087(9) 0.008(1)
C16 0.071(1) 0.097(1) 0.073(1) -0.019(1) 0.010(1) 0.004(1)
C17 0.060(1) 0.081(1) 0.062(1) -0.0047(9) 0.0136(8) -0.0016(9)
C18 0.069(1) 0.074(1) 0.100(2) -0.005(1) 0.007(1) -0.016(1)
C19 0.097(2) 0.084(2) 0.158(3) -0.004(1) -0.002(2) 0.017(2)
C20 0.111(2) 0.117(2) 0.135(2) -0.001(2) 0.016(2) -0.056(2)
C21 0.067(1) 0.154(2) 0.102(2) -0.013(1) 0.002(1) 0.017(2)
C22 0.070(2) 0.243(4) 0.171(3) -0.031(2) 0.017(2) 0.059(3)
C23 0.081(2) 0.222(4) 0.174(3) -0.014(2) -0.012(2) -0.068(3)
C24 0.112(2) 0.080(1) 0.068(1) 0.017(1) 0.013(1) 0.004(1)
C25 0.129(2) 0.113(2) 0.120(2) 0.038(2) 0.005(2) -0.016(2)
C26 0.203(3) 0.095(2) 0.089(2) -0.002(2) 0.029(2) 0.022(1)

loop_
_atom_type_symbol
_atom_type_oxidation_number
_atom_type_number_in_cell
_atom_type_scat_dispersion_real
_atom_type_scat_dispersion_imag
_atom_type_scat_source
C 0 208 0.017 0.009
;International Tables for Crystallography
(1992, Vol. C, Tables 4.2.6.8 and 6.1.1.1)
;
O 0 24 0.047 0.032
;International Tables for Crystallography
(1992, Vol. C, Tables 4.2.6.8 and 6.1.1.1)
;
N 0 8 0.029 0.018
;International Tables for Crystallography
(1992, Vol. C, Tables 4.2.6.8 and 6.1.1.1)
;
H 0 344 0.000 0.000
;International Tables for Crystallography
(1992, Vol. C, Table 6.1.1.2)
;

loop_
_geom_angle_atom_site_label_1
_geom_angle_atom_site_label_2
_geom_angle_atom_site_label_3
_geom_angle
_geom_angle_publ_flag
C2 O1 C3 117.7(2) yes
N1 O3 H1 99.5 no
O3 N1 C6 105.1(1) yes
O3 N1 C10 105.4(1) yes
C6 N1 C10 113.8(1) yes
C2 C1 H2 109.5 no
C2 C1 H3 109.5 no
C2 C1 H4 109.5 no
H2 C1 H3 109.5 no
H2 C1 H4 109.5 no
H3 C1 H4 109.5 no
O1 C2 C1 109.8(3) yes
O1 C2 H5 109.4 no
O1 C2 H6 109.4 no
C1 C2 H5 109.4 no
C1 C2 H6 109.4 no
H5 C2 H6 109.5 no
O1 C3 O2 122.9(2) yes
O1 C3 C4 111.6(2) yes
O2 C3 C4 125.4(2) yes
C3 C4 C5 122.7(2) yes
C3 C4 H7 118.7 no
C5 C4 H7 118.7 no
C4 C5 C6 125.8(2) yes
C4 C5 H8 117.1 no
C6 C5 H8 117.1 no
N1 C6 C5 112.8(1) yes
N1 C6 C7 111.1(2) yes
N1 C6 H9 107.5 no
C5 C6 C7 110.1(2) yes
C5 C6 H9 107.5 no
C7 C6 H9 107.5 no
C6 C7 C8 110.7(2) yes
C6 C7 C9 112.2(2) yes
C6 C7 H10 107.7 no
C8 C7 C9 110.6(2) yes
C8 C7 H10 107.7 no
C9 C7 H10 107.7 no
C7 C8 H11 109.5 no
C7 C8 H12 109.5 no
C7 C8 H13 109.5 no
H11 C8 H12 109.5 no
H11 C8 H13 109.5 no
H12 C8 H13 109.5 no
C7 C9 H14 109.5 no
C7 C9 H15 109.5 no
C7 C9 H16 109.5 no
H14 C9 H15 109.5 no
H14 C9 H16 109.5 no
H15 C9 H16 109.5 no
N1 C10 C11 109.3(2) yes
N1 C10 C12 113.0(1) yes
N1 C10 H17 107.6 no
C11 C10 C12 111.7(2) yes
C11 C10 H17 107.6 no
C12 C10 H17 107.6 no
C10 C11 H18 109.5 no
C10 C11 H19 109.5 no
C10 C11 H20 109.5 no
H18 C11 H19 109.5 no
H18 C11 H20 109.5 no
H19 C11 H20 109.5 no
C10 C12 C13 119.0(2) yes
C10 C12 C17 121.8(2) yes
C13 C12 C17 119.0(2) yes
C12 C13 C14 119.4(2) yes
C12 C13 C24 123.7(2) yes
C14 C13 C24 116.8(2) yes
C13 C14 C15 122.5(2) yes
C13 C14 H21 118.7 no
C15 C14 H21 118.7 no
C14 C15 C16 117.9(2) yes
C14 C15 C21 120.3(2) yes
C16 C15 C21 121.8(2) yes
C15 C16 C17 122.9(2) yes
C15 C16 H22 118.6 no
C17 C16 H22 118.6 no
C12 C17 C16 118.3(2) yes
C12 C17 C18 124.4(2) yes
C16 C17 C18 117.2(2) yes
C17 C18 C19 111.6(2) yes
C17 C18 C20 110.9(2) yes
C17 C18 H23 107.8 no
C19 C18 C20 110.8(2) yes
C19 C18 H23 107.8 no
C20 C18 H23 107.8 no
C18 C19 H24 109.5 no
C18 C19 H25 109.5 no
C18 C19 H26 109.5 no
H24 C19 H25 109.5 no
H24 C19 H26 109.5 no
H25 C19 H26 109.5 no
C18 C20 H27 109.5 no
C18 C20 H28 109.5 no
C18 C20 H29 109.5 no
H27 C20 H28 109.5 no
H27 C20 H29 109.5 no
H28 C20 H29 109.5 no
C15 C21 C22 114.1(2) yes
C15 C21 C23 111.8(2) yes
C15 C21 H30 103.7 no
C22 C21 C23 117.7(3) yes
C22 C21 H30 103.7 no
C23 C21 H30 103.7 no
C21 C22 H31 109.5 no
C21 C22 H32 109.5 no
C21 C22 H33 109.5 no
H31 C22 H32 109.5 no
H31 C22 H33 109.5 no
H32 C22 H33 109.5 no
C21 C23 H34 109.5 no
C21 C23 H35 109.5 no
C21 C23 H36 109.5 no
H34 C23 H35 109.5 no
H34 C23 H36 109.5 no
H35 C23 H36 109.5 no
C13 C24 C25 114.7(2) yes
C13 C24 C26 110.5(2) yes
C13 C24 H37 106.9 no
C25 C24 C26 110.5(2) yes
C25 C24 H37 106.9 no
C26 C24 H37 106.9 no
C24 C25 H38 109.5 no
C24 C25 H39 109.5 no
C24 C25 H40 109.5 no
H38 C25 H39 109.5 no
H38 C25 H40 109.5 no
H39 C25 H40 109.5 no
C24 C26 H41 109.5 no
C24 C26 H42 109.5 no
C24 C26 H43 109.5 no
H41 C26 H42 109.5 no
H41 C26 H43 109.5 no
H42 C26 H43 109.5 no
H3 H2 H4 60.0 no
H2 H3 H4 60.0 no
H2 H4 H3 60.0 no
H12 H11 H13 60.0 no
H11 H12 H13 60.0 no
H11 H13 H12 60.0 no
H15 H14 H16 60.0 no
H14 H15 H16 60.0 no
H14 H16 H15 60.0 no
H19 H18 H20 60.0 no
H18 H19 H20 60.0 no
H18 H20 H19 60.0 no
H25 H24 H26 60.0 no
H24 H25 H26 60.0 no
H24 H26 H25 60.0 no
H28 H27 H29 60.0 no
H27 H28 H29 60.0 no
H27 H29 H28 60.0 no
H32 H31 H33 60.0 no
H31 H32 H33 60.0 no
H31 H33 H32 60.0 no
H35 H34 H36 60.0 no
H34 H35 H36 60.0 no
H34 H36 H35 60.0 no
H39 H38 H40 60.0 no
H38 H39 H40 60.0 no
H38 H40 H39 60.0 no
H42 H41 H43 60.0 no
H41 H42 H43 60.0 no
H41 H43 H42 60.0 no

loop_
_geom_bond_atom_site_label_1
_geom_bond_atom_site_label_2
_geom_bond_distance
_geom_bond_publ_flag
O1 C2 1.442(4) yes
O1 C3 1.335(3) yes
O2 C3 1.186(3) yes
O3 N1 1.456(2) yes
O3 H1 0.99 no
N1 C6 1.483(2) yes
N1 C10 1.475(3) yes
C1 C2 1.399(6) yes
C1 H2 0.95 no
C1 H3 0.95 no
C1 H4 0.95 no
C2 H5 0.95 no
C2 H6 0.95 no
C3 C4 1.454(3) yes
C4 C5 1.315(3) yes
C4 H7 0.95 no
C5 C6 1.490(3) yes
C5 H8 0.95 no
C6 C7 1.551(3) yes
C6 H9 0.95 no
C7 C8 1.503(4) yes
C7 C9 1.507(4) yes
C7 H10 0.95 no
C8 H11 0.95 no
C8 H12 0.95 no
C8 H13 0.95 no
C9 H14 0.95 no
C9 H15 0.95 no
C9 H16 0.95 no
C10 C11 1.529(2) yes
C10 C12 1.533(3) yes
C10 H17 0.95 no
C11 H18 0.95 no
C11 H19 0.95 no
C11 H20 0.95 no
C12 C13 1.419(3) yes
C12 C17 1.395(3) yes
C13 C14 1.384(3) yes
C13 C24 1.526(3) yes
C14 C15 1.360(4) yes
C14 H21 0.95 no
C15 C16 1.379(3) yes
C15 C21 1.532(3) yes
C16 C17 1.400(3) yes
C16 H22 0.95 no
C17 C18 1.526(3) yes
C18 C19 1.524(4) yes
C18 C20 1.532(4) yes
C18 H23 0.95 no
C19 H24 0.95 no
C19 H25 0.95 no
C19 H26 0.95 no
C20 H27 0.95 no
C20 H28 0.95 no
C20 H29 0.95 no
C21 C22 1.452(5) yes
C21 C23 1.474(5) yes
C21 H30 0.95 no
C22 H31 0.95 no
C22 H32 0.95 no
C22 H33 0.95 no
C23 H34 0.95 no
C23 H35 0.95 no
C23 H36 0.95 no
C24 C25 1.528(4) yes
C24 C26 1.529(4) yes
C24 H37 0.95 no
C25 H38 0.95 no
C25 H39 0.95 no
C25 H40 0.95 no
C26 H41 0.95 no
C26 H42 0.95 no
C26 H43 0.95 no
H2 H3 1.55 no
H2 H4 1.55 no
H3 H4 1.55 no
H5 H6 1.55 no
H11 H12 1.55 no
H11 H13 1.55 no
H12 H13 1.55 no
H14 H15 1.55 no
H14 H16 1.55 no
H15 H16 1.55 no
H18 H19 1.55 no
H18 H20 1.55 no
H19 H20 1.55 no
H24 H25 1.55 no
H24 H26 1.55 no
H25 H26 1.55 no
H27 H28 1.55 no
H27 H29 1.55 no
H28 H29 1.55 no
H31 H32 1.55 no
H31 H33 1.55 no
H32 H33 1.55 no
H34 H35 1.55 no
H34 H36 1.55 no
H35 H36 1.55 no
H38 H39 1.55 no
H38 H40 1.55 no
H39 H40 1.55 no
H41 H42 1.55 no
H41 H43 1.55 no
H42 H43 1.55 no

loop_
_geom_contact_atom_site_label_1
_geom_contact_atom_site_label_2
_geom_contact_distance
_geom_contact_site_symmetry_2
_geom_contact_publ_flag
O2 O3 2.871(2) 6_444 no
O2 N1 3.420(2) 6_444 no
O3 C19 3.519(3) 6_444 no
O3 C9 3.599(3) 6_444 no
C11 C11 3.570(4) 7_445 no

loop_
_geom_hbond_atom_site_label_D
_geom_hbond_atom_site_label_H
_geom_hbond_atom_site_label_A
_geom_hbond_distance_DH
_geom_hbond_distance_HA
_geom_hbond_distance_DA
_geom_hbond_angle_DHA
_geom_hbond_site_symmetry_A
O3 H1 O2 0.99 1.88 2.871(2) 175.7 6_454
